data_4075129
loop_
_publ_author_name
'Benito-Garagorri, David'
'Becker, Eva'
'Wiedermann, Julia'
'Lackner, Wolfgang'
'Pollak, Martin'
'Mereiter, Kurt'
'Kisala, Joanna'
'Kirchner, Karl'

_publ_section_title
;
 Achiral and Chiral Transition Metal Complexes with Modularly Designed
 Tridentate PNP Pincer-Type Ligands Based on N-Heterocyclic Diamines
;
_journal_issue 8
_journal_name_full Organometallics
_journal_page_first 1900
_journal_paper_doi 10.1021/om0600644
_journal_volume 25
_journal_year 2006
_chemical_formula_moiety 'C35 H29 Fe N6 O4 P2, B F4, C2 H3 N'
_chemical_formula_sum 'C37 H32 B F4 Fe N7 O4 P2'
_chemical_formula_weight 843.30
_chemical_name_common '1042 [Fe(PNP-BIPOL)(CH3CN)3].BF4.CH3CN'
_chemical_name_systematic
; 
 ? 
;
_space_group_IT_number 2
_symmetry_cell_setting triclinic
_symmetry_space_group_name_Hall '-P 1'
_symmetry_space_group_name_H-M 'P -1'
_atom_sites_solution_hydrogens geom
_atom_sites_solution_primary direct
_atom_sites_solution_secondary difmap
_audit_creation_method SHELXL-97
_cell_angle_alpha 63.936(1)
_cell_angle_beta 73.814(1)
_cell_angle_gamma 86.801(1)
_cell_formula_units_Z 2
_cell_length_a 12.7153(6)
_cell_length_b 13.1428(6)
_cell_length_c 13.1741(6)
_cell_measurement_reflns_used 6958
_cell_measurement_temperature 173(2)
_cell_measurement_theta_max 29.99
_cell_measurement_theta_min 2.24
_cell_volume 1893.62(15)
_computing_cell_refinement 'Bruker SAINT'
_computing_data_collection 'Bruker SMART'
_computing_data_reduction 'Bruker SAINT, SADABS, XPREP'
_computing_molecular_graphics 'Bruker SHELXTL'
_computing_publication_material 'Bruker SHELXTL'
_computing_structure_refinement 'SHELXL-97 (Sheldrick, 1997)'
_computing_structure_solution 'SHELXS-97 (Sheldrick, 1997)'
_diffrn_ambient_temperature 173(2)
_diffrn_measured_fraction_theta_full 0.986
_diffrn_measured_fraction_theta_max 0.986
_diffrn_measurement_device_type 'CCD area detector'
_diffrn_measurement_method 'phi and omega scans'
_diffrn_radiation_monochromator graphite
_diffrn_radiation_source 'fine-focus sealed tube'
_diffrn_radiation_type MoK\a
_diffrn_radiation_wavelength 0.71073
_diffrn_reflns_av_R_equivalents 0.0175
_diffrn_reflns_av_sigmaI/netI 0.0223
_diffrn_reflns_limit_h_max 17
_diffrn_reflns_limit_h_min -17
_diffrn_reflns_limit_k_max 18
_diffrn_reflns_limit_k_min -18
_diffrn_reflns_limit_l_max 18
_diffrn_reflns_limit_l_min -18
_diffrn_reflns_number 27966
_diffrn_reflns_theta_full 30.00
_diffrn_reflns_theta_max 30.00
_diffrn_reflns_theta_min 2.08
_diffrn_standards_decay_% 0
_exptl_absorpt_coefficient_mu 0.553
_exptl_absorpt_correction_T_max 0.94
_exptl_absorpt_correction_T_min 0.80
_exptl_absorpt_correction_type multi-scan
_exptl_absorpt_process_details 'program SADABS V2.10'
_exptl_crystal_colour red
_exptl_crystal_density_diffrn 1.479
_exptl_crystal_density_method 'not measured'
_exptl_crystal_description prism
_exptl_crystal_F_000 864
_exptl_crystal_size_max 0.52
_exptl_crystal_size_mid 0.26
_exptl_crystal_size_min 0.12
_refine_diff_density_max 0.557
_refine_diff_density_min -0.364
_refine_diff_density_rms 0.066
_refine_ls_extinction_method none
_refine_ls_goodness_of_fit_ref 1.008
_refine_ls_hydrogen_treatment mixed
_refine_ls_matrix_type full
_refine_ls_number_parameters 520
_refine_ls_number_reflns 10890
_refine_ls_number_restraints 160
_refine_ls_restrained_S_all 1.001
_refine_ls_R_factor_all 0.0436
_refine_ls_R_factor_gt 0.0359
_refine_ls_shift/su_max 0.001
_refine_ls_shift/su_mean 0.000
_refine_ls_structure_factor_coef Fsqd
_refine_ls_weighting_details 'calc w=1/[\s^2^(Fo^2^)+(0.0587P)^2^+0.6772P] where P=(Fo^2^+2Fc^2^)/3'
_refine_ls_weighting_scheme calc
_refine_ls_wR_factor_gt 0.0933
_refine_ls_wR_factor_ref 0.1002
_reflns_number_gt 9367
_reflns_number_total 10890
_reflns_threshold_expression >2sigma(I)
_cod_data_source_file om0600644si20060122_054457.cif
_cod_data_source_block 12-1042
_cod_depositor_comments
;
The following automatic conversions were performed:

'_symmetry_cell_setting' value 'Triclinic' changed to 'triclinic'
according to /home/saulius/struct/CIF-dictionaries/cif_core.dic
dictionary named 'cif_core.dic' version 2.4.1 from 2010-06-29.

Automatic conversion script
Id: cif_fix_values 1715 2011-07-08 13:25:40Z adriana 
;
_cod_original_sg_symbol_Hall '-P 1 '
_cod_original_sg_symbol_H-M P-1
_cod_database_code 4075129

loop_
_symmetry_equiv_pos_as_xyz
'x, y, z'
'-x, -y, -z'

loop_
_atom_site_label
_atom_site_type_symbol
_atom_site_fract_x
_atom_site_fract_y
_atom_site_fract_z
_atom_site_U_iso_or_equiv
_atom_site_adp_type
_atom_site_occupancy
_atom_site_symmetry_multiplicity
_atom_site_calc_flag
_atom_site_refinement_flags
_atom_site_disorder_assembly
_atom_site_disorder_group
Fe Fe 0.270190(14) 0.218710(15) 0.319734(15) 0.01900(5) Uani 1 1 d U . .
P1 P 0.29079(3) 0.18191(3) 0.49350(3) 0.02049(7) Uani 1 1 d U . .
P2 P 0.30045(3) 0.27023(3) 0.13247(3) 0.02140(7) Uani 1 1 d U . .
O1 O 0.28154(8) 0.04597(8) 0.58173(8) 0.02338(18) Uani 1 1 d U . .
O2 O 0.21250(8) 0.22773(8) 0.58290(8) 0.02458(19) Uani 1 1 d U . .
O3 O 0.29413(9) 0.17026(8) 0.09445(8) 0.0262(2) Uani 1 1 d U . .
O4 O 0.24065(9) 0.36800(8) 0.04650(9) 0.0268(2) Uani 1 1 d U . .
N2 N 0.41073(10) 0.23807(10) 0.46793(10) 0.0254(2) Uani 1 1 d U . .
N3 N 0.42812(10) 0.32861(10) 0.07634(10) 0.0255(2) Uani 1 1 d U . .
H3N H 0.4645(15) 0.3590(16) -0.0006(17) 0.031 Uiso 1 1 d . . .
N1 N 0.42310(9) 0.28428(9) 0.26910(9) 0.0211(2) Uani 1 1 d U . .
C1 C 0.46845(11) 0.28640(11) 0.35182(11) 0.0229(2) Uani 1 1 d U . .
C2 C 0.57362(11) 0.34163(12) 0.31394(13) 0.0275(3) Uani 1 1 d U . .
H2 H 0.6058 0.3442 0.3699 0.033 Uiso 1 1 calc R . .
C3 C 0.62990(11) 0.39190(12) 0.19614(13) 0.0291(3) Uani 1 1 d U . .
H3 H 0.7006 0.4295 0.1713 0.035 Uiso 1 1 calc R . .
C4 C 0.58490(11) 0.38846(12) 0.11288(12) 0.0274(3) Uani 1 1 d U . .
H4 H 0.6239 0.4218 0.0315 0.033 Uiso 1 1 calc R . .
C5 C 0.48073(11) 0.33429(11) 0.15346(11) 0.0227(2) Uani 1 1 d U . .
C6 C 0.19578(12) 0.01390(12) 0.78197(12) 0.0271(3) Uani 1 1 d U . .
C7 C 0.28524(11) 0.00428(11) 0.69755(11) 0.0240(2) Uani 1 1 d U . .
C8 C 0.37525(13) -0.05328(12) 0.72714(13) 0.0294(3) Uani 1 1 d U . .
H8 H 0.4344 -0.0602 0.6684 0.035 Uiso 1 1 calc R . .
C9 C 0.37795(15) -0.10063(14) 0.84362(15) 0.0368(3) Uani 1 1 d U . .
H9 H 0.4395 -0.1396 0.8647 0.044 Uiso 1 1 calc R . .
C10 C 0.29095(16) -0.09104(15) 0.92893(14) 0.0394(4) Uani 1 1 d U . .
H10 H 0.2932 -0.1228 1.0084 0.047 Uiso 1 1 calc R . .
C11 C 0.20059(15) -0.03529(14) 0.89874(13) 0.0357(3) Uani 1 1 d U . .
H11 H 0.1409 -0.0303 0.9582 0.043 Uiso 1 1 calc R . .
C12 C 0.09843(12) 0.06967(12) 0.74929(12) 0.0276(3) Uani 1 1 d U . .
C13 C 0.10828(11) 0.17292(12) 0.64912(12) 0.0253(3) Uani 1 1 d U . .
C14 C 0.01765(13) 0.22523(14) 0.61663(14) 0.0328(3) Uani 1 1 d U . .
H14 H 0.0266 0.2960 0.5487 0.039 Uiso 1 1 calc R . .
C15 C -0.08646(14) 0.17305(16) 0.68438(16) 0.0407(4) Uani 1 1 d U . .
H15 H -0.1492 0.2080 0.6624 0.049 Uiso 1 1 calc R . .
C16 C -0.09946(14) 0.07029(16) 0.78387(17) 0.0433(4) Uani 1 1 d U . .
H16 H -0.1709 0.0348 0.8298 0.052 Uiso 1 1 calc R . .
C17 C -0.00776(13) 0.01912(14) 0.81653(14) 0.0370(3) Uani 1 1 d U . .
H17 H -0.0172 -0.0510 0.8853 0.044 Uiso 1 1 calc R . .
C18 C 0.25562(14) 0.25173(13) -0.09442(13) 0.0316(3) Uani 1 1 d U . .
C19 C 0.32462(13) 0.19389(12) -0.02508(12) 0.0285(3) Uani 1 1 d U . .
C20 C 0.42024(15) 0.15189(15) -0.06655(15) 0.0366(3) Uani 1 1 d U . .
H20 H 0.4650 0.1122 -0.0166 0.044 Uiso 1 1 calc R . .
C21 C 0.44985(17) 0.16885(17) -0.18313(17) 0.0459(4) Uani 1 1 d U . .
H21 H 0.5152 0.1402 -0.2132 0.055 Uiso 1 1 calc R . .
C22 C 0.38473(18) 0.22703(17) -0.25504(15) 0.0462(4) Uani 1 1 d U . .
H22 H 0.4060 0.2392 -0.3348 0.055 Uiso 1 1 calc R . .
C23 C 0.28877(17) 0.26784(15) -0.21194(14) 0.0408(4) Uani 1 1 d U . .
H23 H 0.2445 0.3074 -0.2625 0.049 Uiso 1 1 calc R . .
C24 C 0.15075(14) 0.28846(13) -0.04383(13) 0.0332(3) Uani 1 1 d U . .
C25 C 0.14302(12) 0.33794(12) 0.03255(13) 0.0302(3) Uani 1 1 d U . .
C26 C 0.04513(15) 0.36559(15) 0.08851(17) 0.0430(4) Uani 1 1 d U . .
H26 H 0.0427 0.3980 0.1408 0.052 Uiso 1 1 calc R . .
C27 C -0.05023(16) 0.34454(18) 0.0660(2) 0.0577(6) Uani 1 1 d U . .
H27 H -0.1191 0.3610 0.1049 0.069 Uiso 1 1 calc R . .
C28 C -0.04500(17) 0.29983(18) -0.0126(2) 0.0581(6) Uani 1 1 d U . .
H28 H -0.1102 0.2881 -0.0291 0.070 Uiso 1 1 calc R . .
C29 C 0.05345(16) 0.27213(16) -0.06706(18) 0.0475(4) Uani 1 1 d U . .
H29 H 0.0556 0.2417 -0.1209 0.057 Uiso 1 1 calc R . .
N4 N 0.11874(10) 0.16402(10) 0.36357(10) 0.0242(2) Uani 1 1 d U . .
C30 C 0.02790(12) 0.14624(12) 0.37811(13) 0.0293(3) Uani 1 1 d U . .
C31 C -0.08903(14) 0.12665(17) 0.3955(2) 0.0479(4) Uani 1 1 d U . .
H31A H -0.0995 0.0715 0.3671 0.072 Uiso 1 1 calc R . .
H31B H -0.1180 0.1984 0.3515 0.072 Uiso 1 1 calc R . .
H31C H -0.1281 0.0970 0.4795 0.072 Uiso 1 1 calc R . .
N5 N 0.31768(9) 0.07099(10) 0.34613(9) 0.0224(2) Uani 1 1 d U . .
C32 C 0.34238(11) -0.02002(12) 0.37988(12) 0.0260(3) Uani 1 1 d U . .
C33 C 0.37010(15) -0.13616(14) 0.43679(17) 0.0413(4) Uani 1 1 d U . .
H33A H 0.3399 -0.1827 0.4088 0.062 Uiso 1 1 calc R . .
H33B H 0.3389 -0.1660 0.5223 0.062 Uiso 1 1 calc R . .
H33C H 0.4501 -0.1383 0.4177 0.062 Uiso 1 1 calc R . .
N6 N 0.21827(9) 0.36355(10) 0.30569(10) 0.0244(2) Uani 1 1 d U . .
C34 C 0.18449(12) 0.44643(13) 0.30251(14) 0.0303(3) Uani 1 1 d U . .
C35 C 0.14169(17) 0.55217(15) 0.3012(2) 0.0489(5) Uani 1 1 d U . .
H35A H 0.0661 0.5552 0.2959 0.073 Uiso 1 1 calc R . .
H35B H 0.1875 0.6168 0.2329 0.073 Uiso 1 1 calc R . .
H35C H 0.1427 0.5556 0.3737 0.073 Uiso 1 1 calc R . .
N7 N 0.57254(14) 0.40655(15) -0.17444(14) 0.0469(4) Uani 1 1 d U . .
C36 C 0.57658(15) 0.43452(15) -0.26971(16) 0.0413(4) Uani 1 1 d U . .
C37 C 0.5825(2) 0.47075(19) -0.39285(18) 0.0598(6) Uani 1 1 d U . .
H37A H 0.6304 0.4228 -0.4225 0.090 Uiso 1 1 calc R . .
H37B H 0.6123 0.5501 -0.4393 0.090 Uiso 1 1 calc R . .
H37C H 0.5088 0.4637 -0.3997 0.090 Uiso 1 1 calc R . .
B B -0.15374(19) 0.42632(19) 0.3902(2) 0.0448(4) Uani 1 1 d U A 1
F1 F -0.05347(15) 0.37895(17) 0.3642(2) 0.0749(8) Uani 0.856(5) 1 d PU A 1
F2 F -0.13213(15) 0.52374(18) 0.3982(2) 0.0725(6) Uani 0.856(5) 1 d PU A 1
F3 F -0.2177(2) 0.34877(18) 0.4988(2) 0.0933(8) Uani 0.856(5) 1 d PU A 1
F4 F -0.2019(3) 0.4498(3) 0.3051(3) 0.1394(15) Uani 0.856(5) 1 d PU A 1
F1' F -0.0885(8) 0.4101(9) 0.3121(9) 0.072(2) Uiso 0.144(5) 1 d PG A 2
F2' F -0.1197(9) 0.4789(11) 0.4388(10) 0.072(2) Uiso 0.144(5) 1 d PG A 2
F3' F -0.2056(10) 0.3209(8) 0.4833(9) 0.072(2) Uiso 0.144(5) 1 d PG A 2
F4' F -0.2439(8) 0.4791(9) 0.3551(11) 0.072(2) Uiso 0.144(5) 1 d PG A 2

loop_
_atom_site_aniso_label
_atom_site_aniso_U_11
_atom_site_aniso_U_22
_atom_site_aniso_U_33
_atom_site_aniso_U_23
_atom_site_aniso_U_13
_atom_site_aniso_U_12
Fe 0.01913(9) 0.02045(9) 0.01553(9) -0.00705(7) -0.00316(6) -0.00092(6)
P1 0.02198(15) 0.02233(15) 0.01535(14) -0.00759(12) -0.00313(11) -0.00197(11)
P2 0.02493(16) 0.02163(15) 0.01601(14) -0.00703(12) -0.00527(11) 0.00027(12)
O1 0.0288(5) 0.0225(4) 0.0164(4) -0.0074(3) -0.0044(3) -0.0007(3)
O2 0.0277(5) 0.0237(4) 0.0195(4) -0.0101(4) -0.0008(4) -0.0021(4)
O3 0.0369(5) 0.0237(5) 0.0187(4) -0.0089(4) -0.0094(4) 0.0008(4)
O4 0.0322(5) 0.0236(5) 0.0230(4) -0.0071(4) -0.0109(4) 0.0026(4)
N2 0.0245(5) 0.0313(6) 0.0188(5) -0.0094(4) -0.0050(4) -0.0052(4)
N3 0.0268(5) 0.0295(6) 0.0151(5) -0.0074(4) -0.0019(4) -0.0026(4)
N1 0.0211(5) 0.0222(5) 0.0172(5) -0.0072(4) -0.0033(4) -0.0015(4)
C1 0.0229(6) 0.0237(6) 0.0200(6) -0.0079(5) -0.0053(5) -0.0009(5)
C2 0.0240(6) 0.0292(7) 0.0266(6) -0.0088(5) -0.0081(5) -0.0034(5)
C3 0.0214(6) 0.0286(7) 0.0305(7) -0.0086(6) -0.0037(5) -0.0040(5)
C4 0.0234(6) 0.0278(7) 0.0228(6) -0.0082(5) 0.0013(5) -0.0035(5)
C5 0.0230(6) 0.0226(6) 0.0192(5) -0.0082(5) -0.0026(4) 0.0003(4)
C6 0.0323(7) 0.0257(6) 0.0190(6) -0.0068(5) -0.0053(5) -0.0011(5)
C7 0.0292(6) 0.0221(6) 0.0187(5) -0.0070(5) -0.0064(5) -0.0020(5)
C8 0.0339(7) 0.0267(7) 0.0307(7) -0.0134(6) -0.0127(6) 0.0033(5)
C9 0.0474(9) 0.0308(7) 0.0383(8) -0.0139(6) -0.0244(7) 0.0076(6)
C10 0.0569(10) 0.0362(8) 0.0253(7) -0.0092(6) -0.0191(7) 0.0018(7)
C11 0.0455(9) 0.0362(8) 0.0188(6) -0.0076(6) -0.0063(6) -0.0011(6)
C12 0.0289(7) 0.0302(7) 0.0189(6) -0.0096(5) -0.0013(5) 0.0000(5)
C13 0.0262(6) 0.0280(6) 0.0195(6) -0.0118(5) -0.0006(5) -0.0006(5)
C14 0.0330(7) 0.0330(7) 0.0284(7) -0.0122(6) -0.0053(6) 0.0047(6)
C15 0.0281(7) 0.0469(9) 0.0430(9) -0.0191(8) -0.0060(6) 0.0058(7)
C16 0.0279(7) 0.0482(10) 0.0418(9) -0.0162(8) 0.0031(6) -0.0037(7)
C17 0.0328(8) 0.0357(8) 0.0275(7) -0.0071(6) 0.0028(6) -0.0023(6)
C18 0.0421(8) 0.0298(7) 0.0242(6) -0.0098(5) -0.0132(6) -0.0057(6)
C19 0.0397(8) 0.0265(6) 0.0215(6) -0.0120(5) -0.0085(5) -0.0034(5)
C20 0.0449(9) 0.0386(8) 0.0340(8) -0.0227(7) -0.0111(7) 0.0030(7)
C21 0.0539(11) 0.0533(11) 0.0394(9) -0.0324(8) -0.0051(8) -0.0010(8)
C22 0.0652(12) 0.0503(10) 0.0279(8) -0.0236(8) -0.0071(8) -0.0104(9)
C23 0.0597(11) 0.0396(9) 0.0262(7) -0.0127(6) -0.0174(7) -0.0086(8)
C24 0.0373(8) 0.0280(7) 0.0284(7) -0.0023(6) -0.0165(6) -0.0035(6)
C25 0.0297(7) 0.0251(6) 0.0270(7) -0.0022(5) -0.0108(5) 0.0011(5)
C26 0.0373(8) 0.0345(8) 0.0417(9) -0.0058(7) -0.0080(7) 0.0087(7)
C27 0.0325(9) 0.0458(11) 0.0672(14) -0.0025(10) -0.0121(9) 0.0082(8)
C28 0.0404(10) 0.0443(10) 0.0726(14) -0.0014(10) -0.0307(10) -0.0044(8)
C29 0.0491(10) 0.0385(9) 0.0502(10) -0.0047(8) -0.0307(9) -0.0056(7)
N4 0.0247(5) 0.0239(5) 0.0223(5) -0.0097(4) -0.0045(4) -0.0001(4)
C30 0.0265(7) 0.0277(7) 0.0308(7) -0.0114(6) -0.0055(5) -0.0018(5)
C31 0.0238(7) 0.0492(10) 0.0642(12) -0.0204(9) -0.0088(8) -0.0062(7)
N5 0.0218(5) 0.0269(5) 0.0178(5) -0.0101(4) -0.0037(4) -0.0006(4)
C32 0.0229(6) 0.0299(7) 0.0241(6) -0.0124(5) -0.0041(5) 0.0013(5)
C33 0.0362(8) 0.0308(8) 0.0478(10) -0.0130(7) -0.0072(7) 0.0097(6)
N6 0.0239(5) 0.0259(5) 0.0214(5) -0.0095(4) -0.0046(4) -0.0013(4)
C34 0.0293(7) 0.0284(7) 0.0321(7) -0.0131(6) -0.0073(6) 0.0001(5)
C35 0.0453(10) 0.0328(9) 0.0718(13) -0.0270(9) -0.0158(9) 0.0085(7)
N7 0.0481(9) 0.0514(9) 0.0336(7) -0.0174(7) -0.0004(6) -0.0073(7)
C36 0.0448(9) 0.0389(9) 0.0361(8) -0.0182(7) -0.0015(7) -0.0041(7)
C37 0.0955(18) 0.0488(11) 0.0361(10) -0.0229(9) -0.0123(10) 0.0016(11)
B 0.0435(11) 0.0409(10) 0.0507(12) -0.0178(9) -0.0177(9) -0.0015(8)
F1 0.0545(10) 0.0673(11) 0.1087(17) -0.0502(12) -0.0136(10) 0.0108(8)
F2 0.0647(10) 0.0477(10) 0.1113(17) -0.0435(11) -0.0192(10) -0.0005(8)
F3 0.0818(14) 0.0500(10) 0.0990(16) -0.0118(10) 0.0134(11) -0.0052(10)
F4 0.137(3) 0.178(3) 0.134(2) -0.055(2) -0.104(2) -0.005(2)

loop_
_atom_type_symbol
_atom_type_description
_atom_type_scat_dispersion_real
_atom_type_scat_dispersion_imag
_atom_type_scat_source
C C 0.0033 0.0016 'International Tables Vol C Tables 4.2.6.8 and 6.1.1.4'
H H 0.0000 0.0000 'International Tables Vol C Tables 4.2.6.8 and 6.1.1.4'
B B 0.0013 0.0007 'International Tables Vol C Tables 4.2.6.8 and 6.1.1.4'
N N 0.0061 0.0033 'International Tables Vol C Tables 4.2.6.8 and 6.1.1.4'
O O 0.0106 0.0060 'International Tables Vol C Tables 4.2.6.8 and 6.1.1.4'
F F 0.0171 0.0103 'International Tables Vol C Tables 4.2.6.8 and 6.1.1.4'
P P 0.1023 0.0942 'International Tables Vol C Tables 4.2.6.8 and 6.1.1.4'
Fe Fe 0.3463 0.8444 'International Tables Vol C Tables 4.2.6.8 and 6.1.1.4'

loop_
_geom_angle_atom_site_label_1
_geom_angle_atom_site_label_2
_geom_angle_atom_site_label_3
_geom_angle
N5 Fe N6 175.72(5)
N5 Fe N4 91.15(5)
N6 Fe N4 87.65(5)
N5 Fe N1 92.05(5)
N6 Fe N1 89.26(5)
N4 Fe N1 176.49(5)
N5 Fe P2 91.78(3)
N6 Fe P2 92.42(4)
N4 Fe P2 95.52(4)
N1 Fe P2 82.96(3)
N5 Fe P1 86.84(3)
N6 Fe P1 89.36(4)
N4 Fe P1 101.15(4)
N1 Fe P1 80.46(3)
P2 Fe P1 163.300(16)
N2 P1 O2 102.62(6)
N2 P1 O1 109.92(6)
O2 P1 O1 100.23(5)
N2 P1 Fe 106.33(4)
O2 P1 Fe 123.53(4)
O1 P1 Fe 113.39(4)
O3 P2 O4 101.25(5)
O3 P2 N3 108.41(6)
O4 P2 N3 100.40(6)
O3 P2 Fe 116.46(4)
O4 P2 Fe 125.61(4)
N3 P2 Fe 102.82(4)
C7 O1 P1 122.82(8)
C13 O2 P1 118.71(8)
C19 O3 P2 120.32(9)
C25 O4 P2 118.88(9)
C1 N2 P1 113.56(9)
C5 N3 P2 117.60(9)
C5 N3 H3N 118.1(12)
P2 N3 H3N 124.3(12)
C5 N1 C1 119.58(11)
C5 N1 Fe 120.94(9)
C1 N1 Fe 119.31(8)
N2 C1 N1 120.12(11)
N2 C1 C2 120.87(12)
N1 C1 C2 118.99(12)
C3 C2 C1 120.13(13)
C3 C2 H2 119.9
C1 C2 H2 119.9
C2 C3 C4 120.92(13)
C2 C3 H3 119.5
C4 C3 H3 119.5
C5 C4 C3 117.26(12)
C5 C4 H4 121.4
C3 C4 H4 121.4
N1 C5 C4 123.11(13)
N1 C5 N3 115.54(11)
C4 C5 N3 121.35(12)
C7 C6 C11 117.47(14)
C7 C6 C12 120.79(12)
C11 C6 C12 121.69(13)
C8 C7 O1 118.37(12)
C8 C7 C6 121.92(13)
O1 C7 C6 119.55(12)
C7 C8 C9 119.29(15)
C7 C8 H8 120.4
C9 C8 H8 120.4
C10 C9 C8 119.99(15)
C10 C9 H9 120.0
C8 C9 H9 120.0
C9 C10 C11 120.21(15)
C9 C10 H10 119.9
C11 C10 H10 119.9
C10 C11 C6 121.12(15)
C10 C11 H11 119.4
C6 C11 H11 119.4
C13 C12 C17 117.54(14)
C13 C12 C6 121.55(13)
C17 C12 C6 120.89(13)
C14 C13 O2 118.86(13)
C14 C13 C12 122.09(13)
O2 C13 C12 118.99(13)
C13 C14 C15 119.18(15)
C13 C14 H14 120.4
C15 C14 H14 120.4
C16 C15 C14 120.39(16)
C16 C15 H15 119.8
C14 C15 H15 119.8
C15 C16 C17 119.94(15)
C15 C16 H16 120.0
C17 C16 H16 120.0
C16 C17 C12 120.86(15)
C16 C17 H17 119.6
C12 C17 H17 119.6
C19 C18 C23 116.74(16)
C19 C18 C24 120.84(13)
C23 C18 C24 122.35(15)
C20 C19 C18 122.94(14)
C20 C19 O3 117.19(14)
C18 C19 O3 119.76(14)
C19 C20 C21 118.60(17)
C19 C20 H20 120.7
C21 C20 H20 120.7
C22 C21 C20 120.25(18)
C22 C21 H21 119.9
C20 C21 H21 119.9
C21 C22 C23 120.45(15)
C21 C22 H22 119.8
C23 C22 H22 119.8
C22 C23 C18 121.01(17)
C22 C23 H23 119.5
C18 C23 H23 119.5
C25 C24 C29 116.98(17)
C25 C24 C18 121.46(14)
C29 C24 C18 121.52(16)
C26 C25 C24 123.18(16)
C26 C25 O4 118.35(15)
C24 C25 O4 118.32(14)
C25 C26 C27 118.0(2)
C25 C26 H26 121.0
C27 C26 H26 121.0
C28 C27 C26 120.3(2)
C28 C27 H27 119.8
C26 C27 H27 119.8
C29 C28 C27 120.80(19)
C29 C28 H28 119.6
C27 C28 H28 119.6
C28 C29 C24 120.6(2)
C28 C29 H29 119.7
C24 C29 H29 119.7
C30 N4 Fe 170.56(12)
N4 C30 C31 178.48(16)
C30 C31 H31A 109.5
C30 C31 H31B 109.5
H31A C31 H31B 109.5
C30 C31 H31C 109.5
H31A C31 H31C 109.5
H31B C31 H31C 109.5
C32 N5 Fe 169.19(11)
N5 C32 C33 173.08(16)
C32 C33 H33A 109.5
C32 C33 H33B 109.5
H33A C33 H33B 109.5
C32 C33 H33C 109.5
H33A C33 H33C 109.5
H33B C33 H33C 109.5
C34 N6 Fe 176.85(12)
N6 C34 C35 178.59(18)
C34 C35 H35A 109.5
C34 C35 H35B 109.5
H35A C35 H35B 109.5
C34 C35 H35C 109.5
H35A C35 H35C 109.5
H35B C35 H35C 109.5
N7 C36 C37 179.7(2)
C36 C37 H37A 109.5
C36 C37 H37B 109.5
H37A C37 H37B 109.5
C36 C37 H37C 109.5
H37A C37 H37C 109.5
H37B C37 H37C 109.5
F4 B F2 110.7(2)
F4 B F3 112.0(3)
F2 B F3 108.7(2)
F4 B F1 109.4(3)
F2 B F1 108.35(18)
F3 B F1 107.6(2)

loop_
_geom_bond_atom_site_label_1
_geom_bond_atom_site_label_2
_geom_bond_distance
Fe N5 1.9099(12)
Fe N6 1.9267(12)
Fe N4 1.9309(12)
Fe N1 1.9816(11)
Fe P2 2.1736(4)
Fe P1 2.2114(4)
P1 N2 1.6140(12)
P1 O2 1.6258(10)
P1 O1 1.6368(10)
P2 O3 1.6112(10)
P2 O4 1.6138(10)
P2 N3 1.6559(12)
O1 C7 1.3902(16)
O2 C13 1.3950(16)
O3 C19 1.4035(16)
O4 C25 1.4058(18)
N2 C1 1.3617(17)
N3 C5 1.3915(18)
N3 H3N 0.897(19)
N1 C5 1.3569(16)
N1 C1 1.3784(17)
C1 C2 1.4079(18)
C2 C3 1.375(2)
C2 H2 0.9500
C3 C4 1.389(2)
C3 H3 0.9500
C4 C5 1.3868(18)
C4 H4 0.9500
C6 C7 1.3961(19)
C6 C11 1.401(2)
C6 C12 1.474(2)
C7 C8 1.388(2)
C8 C9 1.390(2)
C8 H8 0.9500
C9 C10 1.385(3)
C9 H9 0.9500
C10 C11 1.386(3)
C10 H10 0.9500
C11 H11 0.9500
C12 C13 1.3971(19)
C12 C17 1.402(2)
C13 C14 1.383(2)
C14 C15 1.387(2)
C14 H14 0.9500
C15 C16 1.385(3)
C15 H15 0.9500
C16 C17 1.391(3)
C16 H16 0.9500
C17 H17 0.9500
C18 C19 1.394(2)
C18 C23 1.406(2)
C18 C24 1.473(2)
C19 C20 1.379(2)
C20 C21 1.391(2)
C20 H20 0.9500
C21 C22 1.378(3)
C21 H21 0.9500
C22 C23 1.381(3)
C22 H22 0.9500
C23 H23 0.9500
C24 C25 1.399(2)
C24 C29 1.403(2)
C25 C26 1.378(2)
C26 C27 1.394(3)
C26 H26 0.9500
C27 C28 1.383(4)
C27 H27 0.9500
C28 C29 1.376(3)
C28 H28 0.9500
C29 H29 0.9500
N4 C30 1.1371(19)
C30 C31 1.460(2)
C31 H31A 0.9800
C31 H31B 0.9800
C31 H31C 0.9800
N5 C32 1.1382(19)
C32 C33 1.448(2)
C33 H33A 0.9800
C33 H33B 0.9800
C33 H33C 0.9800
N6 C34 1.1360(19)
C34 C35 1.458(2)
C35 H35A 0.9800
C35 H35B 0.9800
C35 H35C 0.9800
N7 C36 1.129(2)
C36 C37 1.456(3)
C37 H37A 0.9800
C37 H37B 0.9800
C37 H37C 0.9800
B F4 1.337(3)
B F2 1.378(3)
B F3 1.381(3)
B F1 1.409(3)

loop_
_geom_hbond_atom_site_label_D
_geom_hbond_atom_site_label_H
_geom_hbond_atom_site_label_A
_geom_hbond_distance_DH
_geom_hbond_distance_HA
_geom_hbond_distance_DA
_geom_hbond_angle_DHA
N3 H3N N7 0.897(19) 2.15(2) 3.0316(19) 169.0(17)

loop_
_geom_torsion_atom_site_label_1
_geom_torsion_atom_site_label_2
_geom_torsion_atom_site_label_3
_geom_torsion_atom_site_label_4
_geom_torsion
N5 Fe P1 N2 96.34(6)
N6 Fe P1 N2 -85.63(6)
N4 Fe P1 N2 -173.11(6)
N1 Fe P1 N2 3.72(6)
P2 Fe P1 N2 10.67(8)
N5 Fe P1 O2 -145.81(5)
N6 Fe P1 O2 32.22(6)
N4 Fe P1 O2 -55.26(6)
N1 Fe P1 O2 121.57(5)
P2 Fe P1 O2 128.52(6)
N5 Fe P1 O1 -24.56(5)
N6 Fe P1 O1 153.47(5)
N4 Fe P1 O1 65.99(5)
N1 Fe P1 O1 -117.18(5)
P2 Fe P1 O1 -110.23(6)
N5 Fe P2 O3 26.25(6)
N6 Fe P2 O3 -152.94(6)
N4 Fe P2 O3 -65.08(6)
N1 Fe P2 O3 118.11(6)
P1 Fe P2 O3 111.20(7)
N5 Fe P2 O4 154.89(6)
N6 Fe P2 O4 -24.31(6)
N4 Fe P2 O4 63.56(6)
N1 Fe P2 O4 -113.26(6)
P1 Fe P2 O4 -120.16(7)
N5 Fe P2 N3 -92.11(6)
N6 Fe P2 N3 88.69(6)
N4 Fe P2 N3 176.56(6)
N1 Fe P2 N3 -0.26(5)
P1 Fe P2 N3 -7.17(7)
N2 P1 O1 C7 65.22(11)
O2 P1 O1 C7 -42.32(11)
Fe P1 O1 C7 -175.92(9)
N2 P1 O2 C13 -162.86(10)
O1 P1 O2 C13 -49.58(11)
Fe P1 O2 C13 77.54(10)
O4 P2 O3 C19 47.60(12)
N3 P2 O3 C19 -57.48(12)
Fe P2 O3 C19 -172.76(9)
O3 P2 O4 C25 44.50(11)
N3 P2 O4 C25 155.84(11)
Fe P2 O4 C25 -90.02(11)
O2 P1 N2 C1 -134.07(10)
O1 P1 N2 C1 119.98(10)
Fe P1 N2 C1 -3.13(11)
O3 P2 N3 C5 -125.74(10)
O4 P2 N3 C5 128.59(11)
Fe P2 N3 C5 -1.86(11)
N5 Fe N1 C5 94.09(10)
N6 Fe N1 C5 -89.99(11)
P2 Fe N1 C5 2.54(10)
P1 Fe N1 C5 -179.47(10)
N5 Fe N1 C1 -90.70(10)
N6 Fe N1 C1 85.22(10)
P2 Fe N1 C1 177.75(10)
P1 Fe N1 C1 -4.26(9)
P1 N2 C1 N1 0.09(17)
P1 N2 C1 C2 178.44(11)
C5 N1 C1 N2 178.97(12)
Fe N1 C1 N2 3.69(17)
C5 N1 C1 C2 0.58(19)
Fe N1 C1 C2 -174.69(10)
N2 C1 C2 C3 -178.73(14)
N1 C1 C2 C3 -0.4(2)
C1 C2 C3 C4 -0.5(2)
C2 C3 C4 C5 1.1(2)
C1 N1 C5 C4 0.1(2)
Fe N1 C5 C4 175.27(10)
C1 N1 C5 N3 -179.56(11)
Fe N1 C5 N3 -4.37(16)
C3 C4 C5 N1 -0.9(2)
C3 C4 C5 N3 178.69(13)
P2 N3 C5 N1 3.95(17)
P2 N3 C5 C4 -175.69(11)
P1 O1 C7 C8 -112.45(13)
P1 O1 C7 C6 72.19(15)
C11 C6 C7 C8 1.1(2)
C12 C6 C7 C8 -176.38(13)
C11 C6 C7 O1 176.31(12)
C12 C6 C7 O1 -1.2(2)
O1 C7 C8 C9 -176.77(13)
C6 C7 C8 C9 -1.5(2)
C7 C8 C9 C10 0.6(2)
C8 C9 C10 C11 0.6(3)
C9 C10 C11 C6 -1.0(3)
C7 C6 C11 C10 0.2(2)
C12 C6 C11 C10 177.64(15)
C7 C6 C12 C13 -45.6(2)
C11 C6 C12 C13 137.03(15)
C7 C6 C12 C17 132.80(16)
C11 C6 C12 C17 -44.6(2)
P1 O2 C13 C14 -104.83(13)
P1 O2 C13 C12 78.21(14)
C17 C12 C13 C14 0.6(2)
C6 C12 C13 C14 179.05(14)
C17 C12 C13 O2 177.48(13)
C6 C12 C13 O2 -4.1(2)
O2 C13 C14 C15 -177.84(14)
C12 C13 C14 C15 -1.0(2)
C13 C14 C15 C16 0.5(3)
C14 C15 C16 C17 0.2(3)
C15 C16 C17 C12 -0.6(3)
C13 C12 C17 C16 0.2(2)
C6 C12 C17 C16 -178.26(16)
C23 C18 C19 C20 -1.1(2)
C24 C18 C19 C20 176.00(14)
C23 C18 C19 O3 -177.10(13)
C24 C18 C19 O3 0.0(2)
P2 O3 C19 C20 109.93(14)
P2 O3 C19 C18 -73.80(16)
C18 C19 C20 C21 0.6(2)
O3 C19 C20 C21 176.77(14)
C19 C20 C21 C22 0.3(3)
C20 C21 C22 C23 -0.8(3)
C21 C22 C23 C18 0.4(3)
C19 C18 C23 C22 0.5(2)
C24 C18 C23 C22 -176.47(16)
C19 C18 C24 C25 43.1(2)
C23 C18 C24 C25 -139.99(16)
C19 C18 C24 C29 -134.82(16)
C23 C18 C24 C29 42.1(2)
C29 C24 C25 C26 3.0(2)
C18 C24 C25 C26 -174.99(14)
C29 C24 C25 O4 -172.45(13)
C18 C24 C25 O4 9.5(2)
P2 O4 C25 C26 104.74(14)
P2 O4 C25 C24 -79.56(15)
C24 C25 C26 C27 -1.0(2)
O4 C25 C26 C27 174.47(15)
C25 C26 C27 C28 -1.6(3)
C26 C27 C28 C29 2.0(3)
C27 C28 C29 C24 0.1(3)
C25 C24 C29 C28 -2.6(2)
C18 C24 C29 C28 175.47(16)
N4 Fe N5 C32 -84.6(6)
N1 Fe N5 C32 96.9(6)
P1 Fe N5 C32 16.5(6)
